data_7221988
loop_
_publ_author_name
'Tahier, Tayyibah'
'Oliver, Clive L.'

_publ_section_title
;
 In situ variable-temperature single crystal X-ray diffraction studies of
 the single-crystal-to-single-crystal dehydration and rehydration of a
 mixed-ligand 2D zinc metal--organic framework using trimesate and
 4,4&#x2032;-bipyridine-N,N&#x2032;-dioxide as ligands
;
_journal_issue 46
_journal_name_full CrystEngComm
_journal_page_first 8946
_journal_paper_doi 10.1039/C5CE01297J
_journal_volume 17
_journal_year 2015
_chemical_formula_moiety 'C57 H42 N6 O48 S3 Zn9, 2.95(O)'
_chemical_formula_sum 'C57 H42 N6 O50.95 S3 Zn9'
_chemical_formula_weight 2310.67
_space_group_crystal_system trigonal
_space_group_IT_number 146
_space_group_name_Hall 'R 3'
_space_group_name_H-M_alt 'R 3'
_symmetry_space_group_name_Hall 'R 3'
_symmetry_space_group_name_H-M 'R 3 :H'
_atom_sites_solution_hydrogens mixed
_atom_sites_solution_primary direct
_audit_creation_date 2015-08-13
_audit_creation_method
;
Olex2 1.2
(compiled 2015.01.26 svn.r3150 for OlexSys, GUI svn.r4998)
;
_audit_update_record
;
2015-08-15 deposited with the CCDC.
2015-09-02 downloaded from the CCDC.
;
_cell_angle_alpha 90
_cell_angle_beta 90
_cell_angle_gamma 120
_cell_formula_units_Z 3
_cell_length_a 18.815(5)
_cell_length_b 18.815(5)
_cell_length_c 21.425(6)
_cell_measurement_reflns_used 6916
_cell_measurement_temperature 298(2)
_cell_measurement_theta_max 29.93
_cell_measurement_theta_min 2.85
_cell_volume 6568(3)
_computing_cell_refinement 'SAINT v8.34A (Bruker, 2013)'
_computing_data_reduction 'SAINT v8.34A (Bruker, 2013)'
_computing_molecular_graphics 'Olex2 (Dolomanov et al., 2009)'
_computing_publication_material 'Olex2 (Dolomanov et al., 2009)'
_computing_structure_refinement 'ShelXL (Sheldrick, 2008)'
_computing_structure_solution 'ShelXS (Sheldrick, 2008)'
_diffrn_ambient_temperature 298.0
_diffrn_measured_fraction_theta_full 0.999
_diffrn_measured_fraction_theta_max 0.998
_diffrn_measurement_device_type 'Bruker APEX-II CCD'
_diffrn_measurement_method '\f and \w scans'
_diffrn_radiation_type MoK\a
_diffrn_radiation_wavelength 0.71073
_diffrn_reflns_av_R_equivalents 0.0306
_diffrn_reflns_av_unetI/netI 0.0982
_diffrn_reflns_laue_measured_fraction_full 0.999
_diffrn_reflns_laue_measured_fraction_max 0.998
_diffrn_reflns_limit_h_max 20
_diffrn_reflns_limit_h_min -25
_diffrn_reflns_limit_k_max 26
_diffrn_reflns_limit_k_min -25
_diffrn_reflns_limit_l_max 25
_diffrn_reflns_limit_l_min -30
_diffrn_reflns_number 18950
_diffrn_reflns_point_group_measured_fraction_full 0.995
_diffrn_reflns_point_group_measured_fraction_max 0.978
_diffrn_reflns_theta_full 26.000
_diffrn_reflns_theta_max 30.700
_diffrn_reflns_theta_min 1.570
_diffrn_standards_number 0
_exptl_absorpt_coefficient_mu 2.594
_exptl_absorpt_correction_type none
_exptl_crystal_colour 'clear colourless'
_exptl_crystal_colour_lustre clear
_exptl_crystal_colour_primary colourless
_exptl_crystal_density_diffrn 1.753
_exptl_crystal_description rhombohedral
_exptl_crystal_F_000 3455
_exptl_crystal_size_max 0.4
_exptl_crystal_size_mid 0.388
_exptl_crystal_size_min 0.351
_refine_diff_density_max 0.834
_refine_diff_density_min -0.848
_refine_diff_density_rms 0.137
_refine_ls_abs_structure_details
;
 Classical Flack method preferred over Parsons because s.u. lower.
;
_refine_ls_abs_structure_Flack 0.337(11)
_refine_ls_extinction_method none
_refine_ls_goodness_of_fit_ref 1.099
_refine_ls_hydrogen_treatment constr
_refine_ls_matrix_type full
_refine_ls_number_parameters 384
_refine_ls_number_reflns 12155
_refine_ls_number_restraints 1
_refine_ls_restrained_S_all 1.099
_refine_ls_R_factor_all 0.0738
_refine_ls_R_factor_gt 0.0610
_refine_ls_shift/su_max 0.001
_refine_ls_shift/su_mean 0.000
_refine_ls_structure_factor_coef Fsqd
_refine_ls_weighting_details 'w=1/[\s^2^(Fo^2^)+(0.0761P)^2^] where P=(Fo^2^+2Fc^2^)/3'
_refine_ls_weighting_scheme calc
_refine_ls_wR_factor_gt 0.1578
_refine_ls_wR_factor_ref 0.1654
_reflns_Friedel_coverage 0.960
_reflns_friedel_fraction_full 0.992
_reflns_friedel_fraction_max 0.958
_reflns_number_gt 9890
_reflns_number_total 12155
_reflns_threshold_expression 'I > 2\s(I)'
_cod_data_source_file c5ce01297j2.cif
_cod_data_source_block 298k1day
_cod_depositor_comments 'Adding full bibliography for 7221983--7221988.cif.'
_cod_original_cell_volume 6568(4)
_cod_database_code 7221988
_shelx_space_group_comment
;
The symmetry employed for this shelxl refinement is uniquely defined
by the following loop, which should always be used as a source of
symmetry information in preference to the above space-group names.
They are only intended as comments.
;
_olex2_refinement_description
;
1. Twinned data refinement
 Scales: 0.2623(12) 0.7377(12)
2. Fixed Uiso
 At 1.2 times of:
  All C(H) groups, All O(H) groups
 At 1.5 times of:
  All O(H,H) groups
3. Others
 Fixed Uiso: O4W(0.05) O6W(0.05) O5W(0.05)
4.a Rotating group:
 O3W(H3WA,H3WB)
4.b Ternary CH refined with riding coordinates:
 O9(H9)
4.c Aromatic/amide H refined with riding coordinates:
 C11(H11), C16(H16), C2(H2), C10(H10), C6(H6), C13(H13), C4(H4), C19(H19),
 C17(H17), C14(H14), C18(H18)
;
_shelx_shelxl_version_number 2014/7
_olex2_submission_special_instructions 'No special instructions were received'

loop_
_space_group_symop_operation_xyz
'x, y, z'
'-y, x-y, z'
'-x+y, -x, z'
'x+2/3, y+1/3, z+1/3'
'-y+2/3, x-y+1/3, z+1/3'
'-x+y+2/3, -x+1/3, z+1/3'
'x+1/3, y+2/3, z+2/3'
'-y+1/3, x-y+2/3, z+2/3'
'-x+y+1/3, -x+2/3, z+2/3'

loop_
_atom_site_label
_atom_site_type_symbol
_atom_site_fract_x
_atom_site_fract_y
_atom_site_fract_z
_atom_site_U_iso_or_equiv
_atom_site_adp_type
_atom_site_occupancy
_atom_site_site_symmetry_order
_atom_site_calc_flag
_atom_site_refinement_flags_posn
Zn01 Zn 1.54335(6) 1.65025(6) 1.51717(5) 0.0222(2) Uani 1 1 d .
Zn02 Zn 1.65371(6) 1.54507(6) 1.52630(5) 0.0268(2) Uani 1 1 d .
Zn03 Zn 1.74029(6) 1.74110(6) 1.54179(5) 0.0280(2) Uani 1 1 d .
S1 S 1.62651(14) 1.63162(15) 1.64381(10) 0.0294(4) Uani 1 1 d .
O9 O 1.6500(3) 1.6479(4) 1.4981(3) 0.0221(11) Uani 1 1 d .
H9 H 1.6604 1.6551 1.4531 0.026 Uiso 1 1 calc R
O3 O 1.1719(4) 1.3898(4) 1.5266(3) 0.0260(13) Uani 1 1 d .
O4S O 1.6153(5) 1.6235(5) 1.7111(3) 0.0438(18) Uani 1 1 d .
O2 O 1.4670(4) 1.5277(4) 1.5074(4) 0.0335(15) Uani 1 1 d .
O7 O 1.5213(5) 1.6629(4) 1.4236(3) 0.0361(15) Uani 1 1 d .
O1 O 1.5340(4) 1.4577(4) 1.5150(4) 0.0398(18) Uani 1 1 d .
O8 O 1.6561(5) 2.2081(4) 1.2948(4) 0.0393(16) Uani 1 1 d .
O1S O 1.5549(4) 1.6302(5) 1.6152(3) 0.0351(15) Uani 1 1 d .
O4 O 1.0980(4) 1.2519(4) 1.5258(4) 0.0396(17) Uani 1 1 d .
O3S O 1.6355(5) 1.5637(5) 1.6197(3) 0.0410(17) Uani 1 1 d .
O6 O 1.3803(5) 1.1640(5) 1.5433(4) 0.046(2) Uani 1 1 d .
O2S O 1.7016(4) 1.7105(5) 1.6290(3) 0.0392(16) Uani 1 1 d .
N2 N 1.6389(5) 2.1353(5) 1.3163(3) 0.0285(15) Uani 1 1 d .
N1 N 1.5395(5) 1.7377(5) 1.4048(4) 0.0314(16) Uani 1 1 d .
C11 C 1.5000(6) 1.8387(6) 1.3952(5) 0.036(2) Uani 1 1 d .
H11 H 1.4606 1.8541 1.4007 0.043 Uiso 1 1 calc R
C1 C 1.3904(5) 1.3852(5) 1.5162(4) 0.0215(14) Uani 1 1 d .
C16 C 1.5373(6) 2.0004(6) 1.3457(4) 0.0321(19) Uani 1 1 d .
H16 H 1.4827 1.9619 1.3533 0.039 Uiso 1 1 calc R
C3 C 1.2419(5) 1.3152(5) 1.5220(4) 0.0210(15) Uani 1 1 d .
C2 C 1.3176(5) 1.3880(5) 1.5182(4) 0.0197(14) Uani 1 1 d .
H2 H 1.3194 1.4383 1.5169 0.024 Uiso 1 1 calc R
C15 C 1.5980(6) 1.9791(6) 1.3529(4) 0.0286(17) Uani 1 1 d .
C10 C 1.4841(6) 1.7628(6) 1.4127(5) 0.035(2) Uani 1 1 d .
H10 H 1.4336 1.7269 1.4306 0.042 Uiso 1 1 calc R
C6 C 1.3869(5) 1.3096(5) 1.5212(4) 0.0246(16) Uani 1 1 d .
H6 H 1.4352 1.3074 1.5217 0.029 Uiso 1 1 calc R
O5 O 1.2451(5) 1.0926(4) 1.5280(5) 0.048(2) Uani 1 1 d .
C12 C 1.5757(6) 1.8930(6) 1.3691(4) 0.0305(18) Uani 1 1 d .
C7 C 1.4712(5) 1.4641(5) 1.5131(4) 0.0225(15) Uani 1 1 d .
C13 C 1.6304(7) 1.8645(6) 1.3594(5) 0.036(2) Uani 1 1 d .
H13 H 1.6804 1.8984 1.3400 0.043 Uiso 1 1 calc R
C4 C 1.2402(5) 1.2403(5) 1.5250(4) 0.0265(17) Uani 1 1 d .
H4 H 1.1902 1.1914 1.5266 0.032 Uiso 1 1 calc R
C8 C 1.1658(5) 1.3200(5) 1.5250(4) 0.0224(16) Uani 1 1 d .
C19 C 1.6793(6) 2.0397(6) 1.3437(5) 0.035(2) Uani 1 1 d .
H19 H 1.7213 2.0279 1.3498 0.042 Uiso 1 1 calc R
C17 C 1.5585(6) 2.0784(6) 1.3275(5) 0.033(2) Uani 1 1 d .
H17 H 1.5181 2.0927 1.3227 0.040 Uiso 1 1 calc R
C5 C 1.3129(5) 1.2387(5) 1.5254(4) 0.0255(17) Uani 1 1 d .
C14 C 1.6118(7) 1.7871(6) 1.3780(5) 0.035(2) Uani 1 1 d .
H14 H 1.6493 1.7693 1.3719 0.042 Uiso 1 1 calc R
C9 C 1.3137(5) 1.1600(5) 1.5325(5) 0.0290(19) Uani 1 1 d .
C18 C 1.6971(6) 2.1161(6) 1.3256(5) 0.035(2) Uani 1 1 d .
H18 H 1.7517 2.1562 1.3196 0.042 Uiso 1 1 calc R
O3W O 1.4418(4) 1.6588(4) 1.5477(3) 0.0297(13) Uani 1 1 d .
H3WA H 1.4506 1.6996 1.5802 0.045 Uiso 1 1 d GR
H3WB H 1.4129 1.6712 1.5152 0.045 Uiso 1 1 d GR
O1W O 1.6748(6) 1.4490(6) 1.5591(5) 0.058(2) Uani 1 1 d .
O2W O 1.6855(6) 1.5221(6) 1.4393(4) 0.053(2) Uani 1 1 d .
O4W O 1.5635(14) 1.3296(14) 1.4478(10) 0.050 Uiso 0.40(2) 1 d .
O6W O 1.5184(17) 1.3366(19) 1.6355(12) 0.050 Uiso 0.314(19) 1 d .
O5W O 1.6171(19) 1.294(2) 1.3866(14) 0.050 Uiso 0.27(2) 1 d .

loop_
_atom_site_aniso_label
_atom_site_aniso_U_11
_atom_site_aniso_U_22
_atom_site_aniso_U_33
_atom_site_aniso_U_23
_atom_site_aniso_U_13
_atom_site_aniso_U_12
Zn01 0.0152(4) 0.0148(4) 0.0361(5) 0.0006(3) -0.0016(4) 0.0071(4)
Zn02 0.0175(5) 0.0194(5) 0.0420(5) -0.0013(4) 0.0016(4) 0.0081(4)
Zn03 0.0154(4) 0.0189(5) 0.0511(6) -0.0017(4) -0.0015(4) 0.0097(4)
S1 0.0279(11) 0.0351(12) 0.0286(10) -0.0019(8) -0.0034(8) 0.0183(9)
O9 0.016(3) 0.020(3) 0.030(3) 0.001(2) 0.001(2) 0.009(2)
O3 0.024(3) 0.021(3) 0.039(3) 0.001(2) -0.001(2) 0.015(2)
O4S 0.045(4) 0.062(5) 0.030(3) -0.004(3) -0.005(3) 0.031(4)
O2 0.018(3) 0.014(3) 0.065(5) 0.003(3) -0.002(3) 0.006(2)
O7 0.045(4) 0.019(3) 0.042(4) 0.001(3) -0.006(3) 0.014(3)
O1 0.016(3) 0.022(3) 0.078(5) -0.001(3) 0.001(3) 0.007(3)
O8 0.038(4) 0.024(3) 0.056(4) 0.006(3) -0.001(3) 0.016(3)
O1S 0.025(3) 0.043(4) 0.038(4) 0.002(3) -0.002(3) 0.018(3)
O4 0.015(3) 0.019(3) 0.083(5) -0.002(3) 0.002(3) 0.007(3)
O3S 0.054(5) 0.043(4) 0.042(4) 0.002(3) 0.003(3) 0.037(4)
O6 0.036(4) 0.024(3) 0.087(6) -0.011(4) -0.018(4) 0.023(3)
O2S 0.027(3) 0.042(4) 0.042(4) -0.007(3) -0.007(3) 0.012(3)
N2 0.034(4) 0.028(4) 0.029(4) 0.000(3) -0.001(3) 0.019(3)
N1 0.038(4) 0.023(4) 0.035(4) 0.003(3) -0.002(3) 0.017(3)
C11 0.035(5) 0.031(5) 0.044(5) 0.003(4) -0.001(4) 0.018(4)
C1 0.018(4) 0.016(4) 0.030(4) -0.001(3) 0.003(3) 0.008(3)
C16 0.026(4) 0.033(5) 0.039(5) 0.008(4) 0.003(3) 0.016(4)
C3 0.017(3) 0.014(3) 0.036(4) 0.000(3) 0.000(3) 0.011(3)
C2 0.016(4) 0.012(3) 0.030(4) 0.000(3) -0.001(3) 0.007(3)
C15 0.034(5) 0.027(4) 0.026(4) 0.002(3) 0.002(3) 0.017(4)
C10 0.026(5) 0.032(5) 0.046(5) 0.005(4) 0.000(4) 0.014(4)
C6 0.018(4) 0.017(4) 0.041(4) -0.001(3) -0.003(3) 0.010(3)
O5 0.029(4) 0.014(3) 0.100(7) 0.005(4) -0.001(4) 0.011(3)
C12 0.039(5) 0.033(5) 0.025(4) 0.001(3) -0.002(3) 0.022(4)
C7 0.014(3) 0.012(3) 0.036(4) -0.003(3) 0.002(3) 0.002(3)
C13 0.041(6) 0.031(5) 0.040(5) 0.003(4) 0.005(4) 0.021(4)
C4 0.016(4) 0.011(3) 0.050(5) 0.001(3) 0.000(3) 0.005(3)
C8 0.014(3) 0.014(4) 0.038(4) 0.000(3) 0.003(3) 0.006(3)
C19 0.034(5) 0.033(5) 0.044(5) 0.006(4) 0.000(4) 0.021(4)
C17 0.036(5) 0.034(5) 0.037(5) 0.002(4) -0.001(4) 0.023(4)
C5 0.023(4) 0.013(3) 0.042(5) 0.001(3) 0.004(3) 0.010(3)
C14 0.040(5) 0.031(5) 0.041(5) 0.005(4) 0.005(4) 0.023(4)
C9 0.023(4) 0.015(4) 0.051(5) 0.001(3) 0.004(4) 0.011(3)
C18 0.028(5) 0.034(5) 0.043(5) 0.003(4) -0.004(4) 0.015(4)
O3W 0.021(3) 0.025(3) 0.046(4) -0.001(3) 0.002(2) 0.014(3)
O1W 0.053(6) 0.043(5) 0.088(7) 0.015(4) -0.003(5) 0.030(5)
O2W 0.070(6) 0.050(5) 0.050(5) 0.003(4) 0.010(4) 0.039(5)

loop_
_atom_type_symbol
_atom_type_description
_atom_type_scat_dispersion_real
_atom_type_scat_dispersion_imag
_atom_type_scat_source
C C 0.0033 0.0016 'International Tables Vol C Tables 4.2.6.8 and 6.1.1.4'
H H 0.0000 0.0000 'International Tables Vol C Tables 4.2.6.8 and 6.1.1.4'
N N 0.0061 0.0033 'International Tables Vol C Tables 4.2.6.8 and 6.1.1.4'
O O 0.0106 0.0060 'International Tables Vol C Tables 4.2.6.8 and 6.1.1.4'
S S 0.1246 0.1234 'International Tables Vol C Tables 4.2.6.8 and 6.1.1.4'
Zn Zn 0.2839 1.4301 'International Tables Vol C Tables 4.2.6.8 and 6.1.1.4'

loop_
_geom_angle_atom_site_label_1
_geom_angle_atom_site_label_2
_geom_angle_atom_site_label_3
_geom_angle
_geom_angle_site_symmetry_1
_geom_angle_site_symmetry_3
O9 Zn01 O3 91.7(2) . 2_875
O9 Zn01 O7 93.6(3) . .
O9 Zn01 O1S 90.3(3) . .
O9 Zn01 O3W 172.7(3) . .
O3 Zn01 O1S 93.3(3) 2_875 .
O2 Zn01 O9 95.6(3) . .
O2 Zn01 O3 172.4(3) . 2_875
O2 Zn01 O7 87.8(3) . .
O2 Zn01 O1S 88.7(3) . .
O2 Zn01 O3W 88.0(3) . .
O7 Zn01 O3 89.7(3) . 2_875
O7 Zn01 O1S 175.0(3) . .
O7 Zn01 O3W 92.9(3) . .
O3W Zn01 O3 85.0(3) . 2_875
O3W Zn01 O1S 83.4(3) . .
O9 Zn02 O3S 92.1(3) . .
O9 Zn02 O6 89.9(3) . 3_785
O9 Zn02 O1W 172.2(3) . .
O9 Zn02 O2W 94.7(3) . .
O1 Zn02 O9 100.4(3) . .
O1 Zn02 O3S 92.4(3) . .
O1 Zn02 O6 169.7(3) . 3_785
O1 Zn02 O1W 87.4(4) . .
O1 Zn02 O2W 92.5(4) . .
O3S Zn02 O6 87.5(4) . 3_785
O3S Zn02 O1W 86.7(4) . .
O1W Zn02 O6 82.3(4) . 3_785
O2W Zn02 O3S 170.8(3) . .
O2W Zn02 O6 86.3(4) . 3_785
O2W Zn02 O1W 85.7(4) . .
O9 Zn03 O2S 99.3(3) . .
O4 Zn03 O9 114.6(3) 2_875 .
O4 Zn03 O2S 107.0(4) 2_875 .
O5 Zn03 O9 115.3(3) 3_785 .
O5 Zn03 O4 107.2(3) 3_785 2_875
O5 Zn03 O2S 113.1(4) 3_785 .
O4S S1 O1S 109.2(4) . .
O4S S1 O3S 109.4(5) . .
O4S S1 O2S 109.4(5) . .
O1S S1 O2S 109.6(4) . .
O3S S1 O1S 110.0(5) . .
O3S S1 O2S 109.2(5) . .
Zn01 O9 H9 108.7 . .
Zn02 O9 Zn01 116.8(3) . .
Zn02 O9 H9 108.7 . .
Zn03 O9 Zn01 107.6(3) . .
Zn03 O9 Zn02 106.2(3) . .
Zn03 O9 H9 108.7 . .
C8 O3 Zn01 145.3(6) . 3_685
C7 O2 Zn01 137.3(6) . .
N1 O7 Zn01 116.7(6) . .
C7 O1 Zn02 130.3(6) . .
S1 O1S Zn01 125.0(4) . .
C8 O4 Zn03 115.7(6) . 3_685
S1 O3S Zn02 125.8(4) . .
C9 O6 Zn02 145.3(7) . 2_865
S1 O2S Zn03 121.3(4) . .
O8 N2 C17 118.3(8) . .
O8 N2 C18 121.7(8) . .
C18 N2 C17 120.0(8) . .
O7 N1 C10 119.7(9) . .
C14 N1 O7 119.9(8) . .
C14 N1 C10 120.4(8) . .
C10 C11 H11 120.3 . .
C10 C11 C12 119.4(10) . .
C12 C11 H11 120.3 . .
C2 C1 C7 119.3(7) . .
C6 C1 C2 119.2(7) . .
C6 C1 C7 121.3(7) . .
C15 C16 H16 120.1 . .
C17 C16 H16 120.1 . .
C17 C16 C15 119.9(9) . .
C2 C3 C8 119.0(7) . .
C4 C3 C2 119.3(7) . .
C4 C3 C8 121.7(7) . .
C1 C2 C3 120.1(7) . .
C1 C2 H2 120.0 . .
C3 C2 H2 120.0 . .
C16 C15 C12 120.7(9) . .
C19 C15 C16 118.1(9) . .
C19 C15 C12 121.2(9) . .
N1 C10 C11 122.0(10) . .
N1 C10 H10 119.0 . .
C11 C10 H10 119.0 . .
C1 C6 H6 119.8 . .
C5 C6 C1 120.4(8) . .
C5 C6 H6 119.8 . .
C9 O5 Zn03 111.4(7) . 2_865
C11 C12 C15 121.4(9) . .
C11 C12 C13 117.3(9) . .
C13 C12 C15 121.3(9) . .
O2 C7 O1 127.9(8) . .
O2 C7 C1 115.8(8) . .
O1 C7 C1 116.3(8) . .
C12 C13 H13 119.4 . .
C14 C13 C12 121.2(10) . .
C14 C13 H13 119.4 . .
C3 C4 H4 120.1 . .
C5 C4 C3 119.9(7) . .
C5 C4 H4 120.1 . .
O3 C8 O4 124.6(8) . .
O3 C8 C3 118.6(7) . .
O4 C8 C3 116.8(7) . .
C15 C19 H19 120.1 . .
C18 C19 C15 119.7(9) . .
C18 C19 H19 120.1 . .
N2 C17 C16 120.2(9) . .
N2 C17 H17 119.9 . .
C16 C17 H17 119.9 . .
C6 C5 C4 121.0(8) . .
C6 C5 C9 117.7(8) . .
C4 C5 C9 121.4(8) . .
N1 C14 C13 119.5(10) . .
N1 C14 H14 120.2 . .
C13 C14 H14 120.2 . .
O6 C9 O5 124.0(9) . .
O6 C9 C5 117.9(8) . .
O5 C9 C5 118.0(8) . .
N2 C18 C19 122.0(10) . .
N2 C18 H18 119.0 . .
C19 C18 H18 119.0 . .
Zn01 O3W H3WA 118.3 . .
Zn01 O3W H3WB 115.6 . .
H3WA O3W H3WB 102.2 . .
O5W O5W O5W 60.00(4) 2_865 3_785

loop_
_geom_bond_atom_site_label_1
_geom_bond_atom_site_label_2
_geom_bond_distance
_geom_bond_site_symmetry_2
Zn01 O9 2.069(5) .
Zn01 O3 2.159(6) 2_875
Zn01 O2 2.028(6) .
Zn01 O7 2.085(7) .
Zn01 O1S 2.164(7) .
Zn01 O3W 2.100(6) .
Zn02 O9 2.061(6) .
Zn02 O1 2.032(7) .
Zn02 O3S 2.089(7) .
Zn02 O6 2.158(8) 3_785
Zn02 O1W 2.154(8) .
Zn02 O2W 2.069(8) .
Zn03 O9 1.964(6) .
Zn03 O4 1.937(7) 2_875
Zn03 O2S 1.983(7) .
Zn03 O5 1.922(7) 3_785
S1 O4S 1.454(8) .
S1 O1S 1.468(7) .
S1 O3S 1.464(7) .
S1 O2S 1.484(8) .
O9 H9 0.9800 .
O3 Zn01 2.159(6) 3_685
O3 C8 1.260(10) .
O2 C7 1.244(11) .
O7 N1 1.334(10) .
O1 C7 1.246(11) .
O8 N2 1.322(10) .
O4 Zn03 1.937(7) 3_685
O4 C8 1.279(10) .
O6 Zn02 2.158(7) 2_865
O6 C9 1.239(12) .
N2 C17 1.368(13) .
N2 C18 1.329(13) .
N1 C10 1.351(13) .
N1 C14 1.334(14) .
C11 H11 0.9300 .
C11 C10 1.356(14) .
C11 C12 1.389(14) .
C1 C2 1.398(11) .
C1 C6 1.394(11) .
C1 C7 1.504(11) .
C16 H16 0.9300 .
C16 C15 1.394(13) .
C16 C17 1.372(14) .
C3 C2 1.400(11) .
C3 C4 1.395(11) .
C3 C8 1.479(11) .
C2 H2 0.9300 .
C15 C12 1.496(13) .
C15 C19 1.391(14) .
C10 H10 0.9300 .
C6 H6 0.9300 .
C6 C5 1.366(12) .
O5 Zn03 1.922(7) 2_865
O5 C9 1.283(12) .
C12 C13 1.395(14) .
C13 H13 0.9300 .
C13 C14 1.376(14) .
C4 H4 0.9300 .
C4 C5 1.383(12) .
C19 H19 0.9300 .
C19 C18 1.360(14) .
C17 H17 0.9300 .
C5 C9 1.496(12) .
C14 H14 0.9300 .
C18 H18 0.9300 .
O3W H3WA 0.9874 .
O3W H3WB 0.9804 .
O5W O5W 1.48(5) 2_865
O5W O5W 1.48(5) 3_785

loop_
_geom_torsion_atom_site_label_1
_geom_torsion_atom_site_label_2
_geom_torsion_atom_site_label_3
_geom_torsion_atom_site_label_4
_geom_torsion
_geom_torsion_site_symmetry_1
Zn01 O3 C8 O4 -13.7(17) 3_685
Zn01 O3 C8 C3 166.2(7) 3_685
Zn01 O2 C7 O1 -17.0(16) .
Zn01 O2 C7 C1 164.8(7) .
Zn01 O7 N1 C10 -84.8(10) .
Zn01 O7 N1 C14 95.7(9) .
Zn02 O1 C7 O2 13.0(16) .
Zn02 O1 C7 C1 -168.9(6) .
Zn02 O6 C9 O5 37(2) 2_865
Zn02 O6 C9 C5 -143.9(10) 2_865
Zn03 O4 C8 O3 -8.6(13) 3_685
Zn03 O4 C8 C3 171.5(6) 3_685
Zn03 O5 C9 O6 1.1(14) 2_865
Zn03 O5 C9 C5 -177.7(7) 2_865
O4S S1 O1S Zn01 174.5(5) .
O4S S1 O3S Zn02 -179.7(5) .
O4S S1 O2S Zn03 177.1(5) .
O7 N1 C10 C11 179.0(9) .
O7 N1 C14 C13 -179.3(9) .
O8 N2 C17 C16 175.6(9) .
O8 N2 C18 C19 -175.5(9) .
O1S S1 O3S Zn02 60.4(7) .
O1S S1 O2S Zn03 -63.3(6) .
O3S S1 O1S Zn01 -65.4(6) .
O3S S1 O2S Zn03 57.3(6) .
O2S S1 O1S Zn01 54.7(6) .
O2S S1 O3S Zn02 -60.0(7) .
C11 C12 C13 C14 -3.4(15) .
C1 C6 C5 C4 -0.1(15) .
C1 C6 C5 C9 -178.3(8) .
C16 C15 C12 C11 -19.3(13) .
C16 C15 C12 C13 161.6(9) .
C16 C15 C19 C18 -2.7(14) .
C3 C4 C5 C6 -1.9(15) .
C3 C4 C5 C9 176.2(9) .
C2 C1 C6 C5 2.6(14) .
C2 C1 C7 O2 -5.6(12) .
C2 C1 C7 O1 176.1(8) .
C2 C3 C4 C5 1.4(13) .
C2 C3 C8 O3 -2.9(12) .
C2 C3 C8 O4 177.1(9) .
C15 C16 C17 N2 0.0(15) .
C15 C12 C13 C14 175.8(9) .
C15 C19 C18 N2 -0.1(16) .
C10 N1 C14 C13 1.2(15) .
C10 C11 C12 C15 -176.1(9) .
C10 C11 C12 C13 3.1(14) .
C6 C1 C2 C3 -3.2(12) .
C6 C1 C7 O2 178.6(8) .
C6 C1 C7 O1 0.3(13) .
C6 C5 C9 O6 10.4(15) .
C6 C5 C9 O5 -170.7(10) .
C12 C11 C10 N1 -0.7(16) .
C12 C15 C19 C18 176.4(9) .
C12 C13 C14 N1 1.2(16) .
C7 C1 C2 C3 -179.1(8) .
C7 C1 C6 C5 178.5(8) .
C4 C3 C2 C1 1.2(12) .
C4 C3 C8 O3 175.0(8) .
C4 C3 C8 O4 -5.1(13) .
C4 C5 C9 O6 -167.8(9) .
C4 C5 C9 O5 11.1(15) .
C8 C3 C2 C1 179.0(7) .
C8 C3 C4 C5 -176.4(8) .
C19 C15 C12 C11 161.7(9) .
C19 C15 C12 C13 -17.5(13) .
C17 N2 C18 C19 2.9(15) .
C17 C16 C15 C12 -176.4(9) .
C17 C16 C15 C19 2.7(14) .
C14 N1 C10 C11 -1.5(16) .
C18 N2 C17 C16 -2.8(14) .

loop_
_twin_individual_id
_twin_individual_mass_fraction_refined
1 0.2623(12)
2 0.7377(12)
